data_4334265
loop_
_publ_author_name
'Chao Zou'
'Tianfu Zhang'
'Ming-Hua Xie'
'Lijun Yan'
'Guo-Qiang Kong'
'Xiu-Li Yang'
'An Ma'
'Chuan-De Wu'

_publ_section_title
;
 Four Metalloporphyrinic Frameworks as Heterogeneous Catalysts for
 Selective Oxidation and Aldol Reaction
;
_journal_name_full 'Inorganic Chemistry'
_journal_page_first 3620
_journal_page_last 3626
_journal_paper_doi 10.1021/ic3019502
_journal_volume 52
_journal_year 2013
_chemical_formula_sum 'C67 H73 Mn N10 O19 Zn2'
_chemical_formula_weight 1508.03
_chemical_name_systematic
; 
 ? 
;
_space_group_IT_number 139
_symmetry_cell_setting tetragonal
_symmetry_space_group_name_Hall '-I 4 2'
_symmetry_space_group_name_H-M 'I 4/m m m'
_atom_sites_solution_hydrogens geom
_atom_sites_solution_primary direct
_atom_sites_solution_secondary difmap
_audit_creation_method SHELXL-97
_cell_angle_alpha 90.00
_cell_angle_beta 90.00
_cell_angle_gamma 90.00
_cell_formula_units_Z 2
_cell_length_a 16.6701(12)
_cell_length_b 16.6701(12)
_cell_length_c 15.481(2)
_cell_measurement_reflns_used 9022
_cell_measurement_temperature 293(2)
_cell_measurement_theta_max 22.94
_cell_measurement_theta_min 1.73
_cell_volume 4302.0(7)
_computing_cell_refinement 'CrysAlisPro (Oxford Diffraction Ltd., 2010)'
_computing_data_collection 'CrysAlisPro (Oxford Diffraction Ltd., 2010)'
_computing_data_reduction 'CrysAlisPro (Oxford Diffraction Ltd., 2010)'
_computing_structure_refinement 'SHELXL-97 (Sheldrick, 1997)'
_computing_structure_solution 'SHELXS-97 (Sheldrick, 1990)'
_diffrn_ambient_temperature 293(2)
_diffrn_detector_area_resol_mean 10.3592
_diffrn_measured_fraction_theta_full 1.000
_diffrn_measured_fraction_theta_max 1.000
_diffrn_measurement_device_type 'Xcalibur, Atlas, Gemini ultra'
_diffrn_measurement_method '\w scans'
_diffrn_radiation_monochromator graphite
_diffrn_radiation_source 'fine-focus sealed tube'
_diffrn_radiation_type MoK\a
_diffrn_radiation_wavelength 0.71073
_diffrn_reflns_av_R_equivalents 0.0751
_diffrn_reflns_av_sigmaI/netI 0.0310
_diffrn_reflns_limit_h_max 15
_diffrn_reflns_limit_h_min -18
_diffrn_reflns_limit_k_max 18
_diffrn_reflns_limit_k_min -18
_diffrn_reflns_limit_l_max 16
_diffrn_reflns_limit_l_min -16
_diffrn_reflns_number 9022
_diffrn_reflns_theta_full 22.94
_diffrn_reflns_theta_max 22.94
_diffrn_reflns_theta_min 1.73
_diffrn_standards_interval_count none
_diffrn_standards_interval_time none
_diffrn_standards_number none
_exptl_absorpt_coefficient_mu 0.761
_exptl_absorpt_correction_T_max 0.922
_exptl_absorpt_correction_T_min 0.846
_exptl_absorpt_correction_type empirical
_exptl_absorpt_process_details CrysAlisPro
_exptl_crystal_colour brown
_exptl_crystal_density_diffrn 1.164
_exptl_crystal_description block
_exptl_crystal_F_000 1564
_exptl_crystal_size_max 0.31
_exptl_crystal_size_mid 0.19
_exptl_crystal_size_min 0.11
_platon_squeeze_details
;
There are about one (CH~3~)~2~NH~2~, five DMF and two H~2~O disordered 
lattice molecules were removed from the formular unit 
by the SQUEEZE process.
;
_refine_diff_density_max 0.590
_refine_diff_density_min -0.276
_refine_diff_density_rms 0.047
_refine_ls_extinction_method none
_refine_ls_goodness_of_fit_ref 1.041
_refine_ls_hydrogen_treatment constr
_refine_ls_matrix_type full
_refine_ls_number_parameters 65
_refine_ls_number_reflns 893
_refine_ls_number_restraints 0
_refine_ls_restrained_S_all 1.041
_refine_ls_R_factor_all 0.0443
_refine_ls_R_factor_gt 0.0358
_refine_ls_shift/su_max 0.000
_refine_ls_shift/su_mean 0.000
_refine_ls_structure_factor_coef Fsqd
_refine_ls_weighting_details 'calc w=1/[\s^2^(Fo^2^)+(0.0487P)^2^+1.8119P] where P=(Fo^2^+2Fc^2^)/3'
_refine_ls_weighting_scheme calc
_refine_ls_wR_factor_gt 0.0870
_refine_ls_wR_factor_ref 0.0897
_reflns_number_gt 759
_reflns_number_total 893
_reflns_threshold_expression >2sigma(I)
_cod_data_source_file ic3019502_si_002_1.cif
_cod_data_source_block Zn-MnTCPP
_cod_database_code 4334265

loop_
_symmetry_equiv_pos_as_xyz
'x, y, z'
'-y, x, z'
'-x, -y, z'
'y, -x, z'
'x, -y, -z'
'y, x, -z'
'-x, y, -z'
'-y, -x, -z'
'x+1/2, y+1/2, z+1/2'
'-y+1/2, x+1/2, z+1/2'
'-x+1/2, -y+1/2, z+1/2'
'y+1/2, -x+1/2, z+1/2'
'x+1/2, -y+1/2, -z+1/2'
'y+1/2, x+1/2, -z+1/2'
'-x+1/2, y+1/2, -z+1/2'
'-y+1/2, -x+1/2, -z+1/2'
'-x, -y, -z'
'y, -x, -z'
'x, y, -z'
'-y, x, -z'
'-x, y, z'
'-y, -x, z'
'x, -y, z'
'y, x, z'
'-x+1/2, -y+1/2, -z+1/2'
'y+1/2, -x+1/2, -z+1/2'
'x+1/2, y+1/2, -z+1/2'
'-y+1/2, x+1/2, -z+1/2'
'-x+1/2, y+1/2, z+1/2'
'-y+1/2, -x+1/2, z+1/2'
'x+1/2, -y+1/2, z+1/2'
'y+1/2, x+1/2, z+1/2'

loop_
_atom_site_label
_atom_site_type_symbol
_atom_site_fract_x
_atom_site_fract_y
_atom_site_fract_z
_atom_site_U_iso_or_equiv
_atom_site_adp_type
_atom_site_occupancy
_atom_site_symmetry_multiplicity
_atom_site_calc_flag
_atom_site_refinement_flags
Zn1 Zn 0.0000 0.0000 0.09582(5) 0.0327(3) Uani 1 8 d S
Mn1 Mn 0.5000 0.5000 0.0000 0.0270(4) Uani 1 16 d S
O1 O 0.08444(11) 0.08444(11) 0.07220(19) 0.0678(9) Uani 1 2 d S
O2 O 0.5000 0.5000 -0.1413(5) 0.091(2) Uani 1 8 d S
O3 O 0.5000 0.5000 -0.2790(5) 0.116(3) Uani 1 8 d S
N1 N 0.3781(2) 0.5000 0.0000 0.0384(10) Uani 1 4 d S
C1 C 0.2480(2) 0.4597(2) 0.0000 0.0668(13) Uani 1 2 d S
H1A H 0.2030 0.4266 0.0000 0.080 Uiso 1 2 calc SR
C2 C 0.3291(2) 0.4344(2) 0.0000 0.0446(10) Uani 1 2 d S
C3 C 0.3545(2) 0.3545(2) 0.0000 0.0448(13) Uani 1 4 d S
C4 C 0.2910(2) 0.2910(2) 0.0000 0.0516(15) Uani 1 4 d S
C5 C 0.26094(19) 0.26094(19) -0.0752(3) 0.0960(19) Uani 1 2 d S
H5A H 0.2802 0.2802 -0.1277 0.115 Uiso 1 2 calc SR
C6 C 0.20234(19) 0.20234(19) -0.0745(3) 0.0931(19) Uani 1 2 d S
H6A H 0.1830 0.1830 -0.1269 0.112 Uiso 1 2 calc SR
C7 C 0.1723(2) 0.1723(2) 0.0000 0.0496(14) Uani 1 4 d S
C8 C 0.1086(2) 0.1086(2) 0.0000 0.0509(15) Uani 1 4 d S
C9 C 0.5000 0.5000 -0.2128(7) 0.118(5) Uani 1 8 d S

loop_
_atom_site_aniso_label
_atom_site_aniso_U_11
_atom_site_aniso_U_22
_atom_site_aniso_U_33
_atom_site_aniso_U_23
_atom_site_aniso_U_13
_atom_site_aniso_U_12
Zn1 0.0283(3) 0.0283(3) 0.0415(5) 0.000 0.000 0.000
Mn1 0.0176(5) 0.0176(5) 0.0458(9) 0.000 0.000 0.000
O1 0.0594(13) 0.0594(13) 0.085(2) 0.0042(10) 0.0042(10) -0.0330(16)
O2 0.109(4) 0.109(4) 0.055(4) 0.000 0.000 0.000
O3 0.155(5) 0.155(5) 0.037(4) 0.000 0.000 0.000
N1 0.026(2) 0.027(2) 0.062(3) 0.000 0.000 0.000
C1 0.027(2) 0.049(2) 0.125(4) 0.000 0.000 -0.0066(18)
C2 0.028(2) 0.034(2) 0.072(3) 0.000 0.000 -0.0061(16)
C3 0.0322(18) 0.0322(18) 0.070(4) 0.000 0.000 -0.006(2)
C4 0.0362(19) 0.0362(19) 0.082(4) 0.000 0.000 -0.008(2)
C5 0.105(3) 0.105(3) 0.077(3) 0.0045(17) 0.0045(17) -0.073(4)
C6 0.102(3) 0.102(3) 0.075(3) -0.0042(16) -0.0042(16) -0.067(4)
C7 0.0371(19) 0.0371(19) 0.074(4) 0.000 0.000 -0.012(2)
C8 0.031(2) 0.031(2) 0.090(5) 0.000 0.000 -0.003(2)
C9 0.167(10) 0.167(10) 0.019(7) 0.000 0.000 0.000

loop_
_atom_type_symbol
_atom_type_description
_atom_type_scat_dispersion_real
_atom_type_scat_dispersion_imag
_atom_type_scat_source
C C 0.0033 0.0016 'International Tables Vol C Tables 4.2.6.8 and 6.1.1.4'
H H 0.0000 0.0000 'International Tables Vol C Tables 4.2.6.8 and 6.1.1.4'
Mn Mn 0.3368 0.7283 'International Tables Vol C Tables 4.2.6.8 and 6.1.1.4'
N N 0.0061 0.0033 'International Tables Vol C Tables 4.2.6.8 and 6.1.1.4'
O O 0.0106 0.0060 'International Tables Vol C Tables 4.2.6.8 and 6.1.1.4'
Zn Zn 0.2839 1.4301 'International Tables Vol C Tables 4.2.6.8 and 6.1.1.4'

loop_
_geom_angle_atom_site_label_1
_geom_angle_atom_site_label_2
_geom_angle_atom_site_label_3
_geom_angle
_geom_angle_site_symmetry_1
_geom_angle_site_symmetry_3
O3 Zn1 O1 100.41(9) 9_445 3
O3 Zn1 O1 100.41(9) 9_445 .
O1 Zn1 O1 159.18(17) 3 .
O3 Zn1 O1 100.41(9) 9_445 2
O1 Zn1 O1 88.13(3) 3 2
O1 Zn1 O1 88.13(3) . 2
O3 Zn1 O1 100.41(9) 9_445 4
O1 Zn1 O1 88.13(3) 3 4
O1 Zn1 O1 88.13(3) . 4
O1 Zn1 O1 159.18(17) 2 4
O3 Zn1 Zn1 180.0 9_445 17
O1 Zn1 Zn1 79.59(9) 3 17
O1 Zn1 Zn1 79.59(9) . 17
O1 Zn1 Zn1 79.59(9) 2 17
O1 Zn1 Zn1 79.59(9) 4 17
N1 Mn1 N1 180.0 18_565 2_655
N1 Mn1 N1 90.0 18_565 .
N1 Mn1 N1 90.0 2_655 .
N1 Mn1 N1 90.0 18_565 17_665
N1 Mn1 N1 90.0 2_655 17_665
N1 Mn1 N1 180.0 . 17_665
N1 Mn1 O2 90.0 18_565 17_665
N1 Mn1 O2 90.0 2_655 17_665
N1 Mn1 O2 90.0 . 17_665
N1 Mn1 O2 90.0 17_665 17_665
N1 Mn1 O2 90.0 18_565 .
N1 Mn1 O2 90.0 2_655 .
N1 Mn1 O2 90.0 . .
N1 Mn1 O2 90.0 17_665 .
O2 Mn1 O2 180.0 17_665 .
C8 O1 Zn1 127.4(3) . .
C9 O2 Mn1 180.000(1) . .
C9 O3 Zn1 180.000(1) . 9_554
C2 N1 C2 106.6(4) . 5_565
C2 N1 Mn1 126.71(19) . .
C2 N1 Mn1 126.71(19) 5_565 .
C1 C1 C2 107.3(2) 5_565 .
C1 C1 H1A 126.3 5_565 .
C2 C1 H1A 126.3 . .
N1 C2 C3 125.7(3) . .
N1 C2 C1 109.4(3) . .
C3 C2 C1 124.9(3) . .
C2 C3 C2 125.2(4) 6 .
C2 C3 C4 117.4(2) 6 .
C2 C3 C4 117.4(2) . .
C5 C4 C5 117.4(5) 19 .
C5 C4 C3 121.3(3) 19 .
C5 C4 C3 121.3(3) . .
C4 C5 C6 120.9(5) . .
C4 C5 H5A 119.6 . .
C6 C5 H5A 119.6 . .
C7 C6 C5 122.0(5) . .
C7 C6 H6A 119.0 . .
C5 C6 H6A 119.0 . .
C6 C7 C6 116.9(5) 19 .
C6 C7 C8 121.6(3) 19 .
C6 C7 C8 121.6(3) . .
O1 C8 O1 126.1(5) 19 .
O1 C8 C7 117.0(3) 19 .
O1 C8 C7 117.0(3) . .
O3 C9 O2 180.000(1) . .

loop_
_geom_bond_atom_site_label_1
_geom_bond_atom_site_label_2
_geom_bond_distance
_geom_bond_site_symmetry_2
Zn1 O3 1.938(8) 9_445
Zn1 O1 2.024(3) 3
Zn1 O1 2.024(3) .
Zn1 O1 2.024(3) 2
Zn1 O1 2.024(3) 4
Zn1 Zn1 2.9667(16) 17
Mn1 N1 2.033(4) 18_565
Mn1 N1 2.033(4) 2_655
Mn1 N1 2.033(4) .
Mn1 N1 2.033(4) 17_665
Mn1 O2 2.188(7) 17_665
Mn1 O2 2.188(7) .
O1 C8 1.254(3) .
O2 C9 1.106(12) .
O3 C9 1.025(10) .
O3 Zn1 1.938(8) 9_554
N1 C2 1.365(4) .
N1 C2 1.365(4) 5_565
C1 C1 1.345(8) 5_565
C1 C2 1.417(5) .
C1 H1A 0.9300 .
C2 C3 1.397(4) .
C3 C2 1.397(4) 6
C3 C4 1.497(7) .
C4 C5 1.363(5) 19
C4 C5 1.363(5) .
C5 C6 1.382(6) .
C5 H5A 0.9300 .
C6 C7 1.354(5) .
C6 H6A 0.9300 .
C7 C6 1.354(5) 19
C7 C8 1.502(7) .
C8 O1 1.254(3) 19

loop_
_platon_squeeze_void_nr
_platon_squeeze_void_average_x
_platon_squeeze_void_average_y
_platon_squeeze_void_average_z
_platon_squeeze_void_volume
_platon_squeeze_void_count_electrons
_platon_squeeze_void_content
1 -0.010 0.301 -0.006 2645 760 ' '
